data_2020764
loop_
_publ_author_name
'Truong, Khai-Nghi'
'Lothmann, Niklas'
'Englert, Ulli'

_publ_section_title
;
 A whole zoo of hydrogen bonds in one crystal structure:
 tris(isonicotinium) hydrogensulfate sulfate monohydrate
;
_journal_coeditor_code YF3121
_journal_issue 7
_journal_name_full 'Acta Crystallographica Section C'
_journal_page_first 525
_journal_page_last 530
_journal_paper_doi 10.1107/S2053229617008269
_journal_volume 73
_journal_year 2017
_chemical_formula_iupac '3C6 H6 N O2 +, H O4 S -, O4 S 2-, H2 O'
_chemical_formula_moiety '3(C6 H6 N O2 +), H O4 S -, O4 S 2-, H2 O'
_chemical_formula_sum 'C18 H21 N3 O15 S2'
_chemical_formula_weight 583.50
_chemical_name_common 'L-9 (H2SO4)'
_chemical_name_systematic
;
Tris(4-carboxypyridinium) hydrogensulfate sulfate monohydrate
;
_space_group_crystal_system monoclinic
_space_group_IT_number 15
_space_group_name_Hall '-C 2yc'
_space_group_name_H-M_alt 'C 1 2/c 1'
_symmetry_space_group_name_Hall '-C 2yc'
_symmetry_space_group_name_H-M 'C 1 2/c 1'
_atom_sites_solution_hydrogens mixed
_audit_creation_method SHELXL-2013
_cell_angle_alpha 90
_cell_angle_beta 105.625(3)
_cell_angle_gamma 90
_cell_formula_units_Z 8
_cell_length_a 19.951(3)
_cell_length_b 11.7885(18)
_cell_length_c 20.891(4)
_cell_measurement_reflns_used 4228
_cell_measurement_temperature 100(2)
_cell_measurement_theta_max 27.49
_cell_measurement_theta_min 2.39
_cell_volume 4731.8(14)
_computing_cell_refinement
;
SMART (Bruker, 2001)
;
_computing_data_collection
;
SMART (Bruker, 2001)
;
_computing_data_reduction
;
SAINT-Plus (Bruker, 2009)
;
_computing_molecular_graphics
;
PLATON (Spek, 2009)
;
_computing_publication_material
;
SHELXL2013 (Sheldrick, 2015)
;
_computing_structure_refinement
;
SHELXS2013 (Sheldrick, 2008)
;
_computing_structure_solution
;
PLATON (Spek, 2009)
;
_diffrn_ambient_temperature 100(2)
_diffrn_measured_fraction_theta_full 0.998
_diffrn_measured_fraction_theta_max 0.975
_diffrn_measurement_device_type 'Bruker D8 goniometer with APEX CCD detector'
_diffrn_measurement_method '/w scans'
_diffrn_radiation_monochromator 'multilayer optics'
_diffrn_radiation_source microsource
_diffrn_radiation_type MoK\a
_diffrn_radiation_wavelength 0.71073
_diffrn_reflns_av_R_equivalents 0.0625
_diffrn_reflns_limit_h_max 27
_diffrn_reflns_limit_h_min -28
_diffrn_reflns_limit_k_max 16
_diffrn_reflns_limit_k_min -16
_diffrn_reflns_limit_l_max 29
_diffrn_reflns_limit_l_min -29
_diffrn_reflns_number 35239
_diffrn_reflns_theta_full 25.242
_diffrn_reflns_theta_max 30.188
_diffrn_reflns_theta_min 2.027
_exptl_absorpt_coefficient_mu 0.309
_exptl_absorpt_correction_T_max 0.7460
_exptl_absorpt_correction_T_min 0.6227
_exptl_absorpt_correction_type multi-scan
_exptl_absorpt_process_details
;
(SADABS; Bruker, 2008)
;
_exptl_crystal_colour colourless
_exptl_crystal_density_diffrn 1.638
_exptl_crystal_description block
_exptl_crystal_F_000 2416
_exptl_crystal_size_max 0.280
_exptl_crystal_size_mid 0.270
_exptl_crystal_size_min 0.270
_refine_diff_density_max 0.508
_refine_diff_density_min -0.558
_refine_ls_extinction_method none
_refine_ls_goodness_of_fit_ref 1.033
_refine_ls_hydrogen_treatment mixed
_refine_ls_matrix_type full
_refine_ls_number_parameters 370
_refine_ls_number_reflns 6845
_refine_ls_number_restraints 9
_refine_ls_restrained_S_all 1.033
_refine_ls_R_factor_all 0.0622
_refine_ls_R_factor_gt 0.0464
_refine_ls_shift/su_max 0.001
_refine_ls_shift/su_mean 0.000
_refine_ls_structure_factor_coef Fsqd
_refine_ls_weighting_details
;
w=1/[\s^2^(Fo^2^)+(0.0487P)^2^+4.9842P] where P=(Fo^2^+2Fc^2^)/3
;
_refine_ls_weighting_scheme calc
_refine_ls_wR_factor_gt 0.1071
_refine_ls_wR_factor_ref 0.1162
_reflns_number_gt 5404
_reflns_number_total 6845
_reflns_threshold_expression 'I > 2\s(I)'
_cod_data_source_file yf3121sup1.cif
_cod_data_source_block I
_cod_database_code 2020764
_shelx_space_group_comment
;
The symmetry employed for this shelxl refinement is uniquely defined
by the following loop, which should always be used as a source of
symmetry information in preference to the above space-group names.
They are only intended as comments.
;
_shelx_estimated_absorpt_t_min 0.918
_shelx_estimated_absorpt_t_max 0.921
_shelxl_version_number 20.13

loop_
_space_group_symop_operation_xyz
'x, y, z'
'-x, y, -z+1/2'
'x+1/2, y+1/2, z'
'-x+1/2, y+1/2, -z+1/2'
'-x, -y, -z'
'x, -y, z-1/2'
'-x+1/2, -y+1/2, -z'
'x+1/2, -y+1/2, z-1/2'

loop_
_atom_site_type_symbol
_atom_site_label
_atom_site_fract_x
_atom_site_fract_y
_atom_site_fract_z
_atom_site_U_iso_or_equiv
_atom_site_adp_type
_atom_site_calc_flag
_atom_site_occupancy
S S1 0.12011(2) 0.66605(3) 0.64692(2) 0.01370(10) Uani d 1
S S2 0.38158(2) 0.68524(3) 0.55967(2) 0.01295(10) Uani d 1
O O1 0.43434(8) 0.37731(11) 0.64455(7) 0.0238(3) Uani d 1
O O2 0.40083(8) 0.36973(11) 0.53333(7) 0.0210(3) Uani d 1
H H2 0.4044(12) 0.4422(14) 0.5356(11) 0.025 Uiso d 1
O O3 0.23405(8) 0.25122(11) 0.68902(7) 0.0234(3) Uani d 1
O O4 0.26037(9) 0.26583(11) 0.59142(7) 0.0255(3) Uani d 1
H H4 0.2563(13) 0.3392(14) 0.5965(12) 0.031 Uiso d 1
O O5 0.08490(9) 0.36146(11) 0.73034(7) 0.0263(3) Uani d 1
O O6 0.08406(8) 0.35221(11) 0.62292(7) 0.0190(3) Uani d 1
H H6 0.0861(12) 0.4245(13) 0.6266(11) 0.023 Uiso d 1
O O7 0.07743(7) 0.56994(10) 0.61529(7) 0.0197(3) Uani d 1
O O8 0.09884(8) 0.71299(11) 0.70275(6) 0.0198(3) Uani d 1
O O9 0.19404(7) 0.63968(11) 0.66209(7) 0.0205(3) Uani d 1
O O10 0.10480(8) 0.76394(11) 0.59579(7) 0.0205(3) Uani d 1
H H10 0.1177(12) 0.7472(19) 0.5605(9) 0.025 Uiso d 1
O O11 0.35396(7) 0.76788(10) 0.50441(6) 0.0172(3) Uani d 1
O O12 0.41017(7) 0.58692(10) 0.53266(6) 0.0180(3) Uani d 1
O O13 0.43568(7) 0.74273(10) 0.61154(7) 0.0192(3) Uani d 1
O O14 0.32375(7) 0.65188(11) 0.58716(7) 0.0191(3) Uani d 1
O O15 0.24056(9) 0.47673(12) 0.58955(8) 0.0277(3) Uani d 1
H H1O 0.2218(13) 0.514(2) 0.6159(11) 0.033 Uiso d 1
H H2O 0.2767(11) 0.5208(19) 0.5927(12) 0.033 Uiso d 1
N N1 0.43030(8) -0.03301(12) 0.59824(8) 0.0162(3) Uani d 1
H H1N 0.4341(11) -0.1125(13) 0.6011(10) 0.019 Uiso d 1
N N2 0.26499(9) -0.14498(13) 0.62201(8) 0.0186(3) Uani d 1
H H2N 0.2701(12) -0.2190(14) 0.6169(11) 0.022 Uiso d 1
N N3 0.08556(9) -0.04953(13) 0.68357(8) 0.0187(3) Uani d 1
H H3N 0.0861(12) -0.1268(13) 0.6855(11) 0.022 Uiso d 1
C C1 0.41914(10) 0.32400(14) 0.59312(9) 0.0150(3) Uani d 1
C C2 0.42136(10) 0.19676(14) 0.59313(9) 0.0144(3) Uani d 1
C C3 0.41498(10) 0.13498(15) 0.53508(9) 0.0170(4) Uani d 1
H H3 0.4072 0.1723 0.4934 0.020 Uiso calc 1
C C4 0.42015(10) 0.01831(15) 0.53926(9) 0.0176(4) Uani d 1
H H4A 0.4165 -0.0255 0.5003 0.021 Uiso calc 1
C C5 0.43604(10) 0.02422(15) 0.65494(9) 0.0170(4) Uani d 1
H H5 0.4430 -0.0156 0.6958 0.020 Uiso calc 1
C C6 0.43178(10) 0.14122(15) 0.65383(9) 0.0160(3) Uani d 1
H H6A 0.4359 0.1829 0.6936 0.019 Uiso calc 1
C C7 0.24846(10) 0.20984(15) 0.64145(9) 0.0161(4) Uani d 1
C C8 0.25418(9) 0.08322(15) 0.63380(9) 0.0147(3) Uani d 1
C C9 0.25505(10) 0.03596(15) 0.57303(9) 0.0157(3) Uani d 1
H H9 0.2518 0.0830 0.5354 0.019 Uiso calc 1
C C10 0.26071(10) -0.08001(15) 0.56820(9) 0.0173(4) Uani d 1
H H10A 0.2616 -0.1138 0.5271 0.021 Uiso calc 1
C C11 0.26340(10) -0.10231(16) 0.68129(10) 0.0197(4) Uani d 1
H H11 0.2659 -0.1515 0.7179 0.024 Uiso calc 1
C C12 0.25815(10) 0.01324(15) 0.68862(9) 0.0171(4) Uani d 1
H H12 0.2572 0.0447 0.7302 0.021 Uiso calc 1
C C13 0.08430(10) 0.30755(15) 0.68092(9) 0.0167(4) Uani d 1
C C14 0.08399(10) 0.18012(14) 0.68048(9) 0.0153(3) Uani d 1
C C15 0.07360(10) 0.11874(15) 0.62185(9) 0.0158(3) Uani d 1
H H15 0.0661 0.1568 0.5804 0.019 Uiso calc 1
C C16 0.07433(10) 0.00215(15) 0.62448(9) 0.0167(4) Uani d 1
H H16 0.0670 -0.0412 0.5849 0.020 Uiso calc 1
C C17 0.09552(12) 0.00712(17) 0.74096(10) 0.0237(4) Uani d 1
H H17 0.1033 -0.0332 0.7817 0.028 Uiso calc 1
C C18 0.09452(11) 0.12415(16) 0.74086(10) 0.0220(4) Uani d 1
H H18 0.1009 0.1654 0.7811 0.026 Uiso calc 1

loop_
_atom_site_aniso_label
_atom_site_aniso_U_11
_atom_site_aniso_U_22
_atom_site_aniso_U_33
_atom_site_aniso_U_12
_atom_site_aniso_U_13
_atom_site_aniso_U_23
S1 0.0194(2) 0.00870(19) 0.0141(2) 0.00012(15) 0.00646(17) 0.00099(15)
S2 0.0181(2) 0.00743(18) 0.0138(2) -0.00006(15) 0.00527(16) 0.00094(14)
O1 0.0394(9) 0.0140(6) 0.0194(7) -0.0011(6) 0.0104(6) -0.0036(5)
O2 0.0378(9) 0.0075(6) 0.0170(6) 0.0011(5) 0.0061(6) 0.0010(5)
O3 0.0310(8) 0.0188(7) 0.0215(7) 0.0038(6) 0.0091(6) -0.0043(5)
O4 0.0424(10) 0.0100(6) 0.0302(8) 0.0013(6) 0.0206(7) 0.0001(6)
O5 0.0438(10) 0.0158(7) 0.0219(7) 0.0015(6) 0.0135(7) -0.0048(5)
O6 0.0298(8) 0.0096(6) 0.0186(6) -0.0005(5) 0.0083(6) -0.0001(5)
O7 0.0231(7) 0.0102(6) 0.0254(7) -0.0020(5) 0.0058(6) -0.0024(5)
O8 0.0298(8) 0.0145(6) 0.0188(7) 0.0012(5) 0.0133(6) 0.0003(5)
O9 0.0194(7) 0.0216(7) 0.0204(7) 0.0017(5) 0.0053(5) -0.0021(5)
O10 0.0383(9) 0.0108(6) 0.0158(6) 0.0042(5) 0.0131(6) 0.0033(5)
O11 0.0251(7) 0.0116(6) 0.0158(6) 0.0050(5) 0.0071(5) 0.0037(5)
O12 0.0259(8) 0.0093(6) 0.0210(7) 0.0025(5) 0.0101(6) 0.0000(5)
O13 0.0206(7) 0.0121(6) 0.0207(7) -0.0004(5) -0.0014(5) -0.0012(5)
O14 0.0233(7) 0.0144(6) 0.0230(7) -0.0031(5) 0.0122(6) 0.0005(5)
O15 0.0356(9) 0.0135(7) 0.0413(9) -0.0036(6) 0.0231(8) -0.0025(6)
N1 0.0175(8) 0.0095(7) 0.0212(8) -0.0010(6) 0.0046(6) 0.0008(6)
N2 0.0207(8) 0.0108(7) 0.0226(8) -0.0013(6) 0.0028(6) -0.0009(6)
N3 0.0233(9) 0.0094(7) 0.0259(8) -0.0004(6) 0.0110(7) 0.0022(6)
C1 0.0188(9) 0.0106(8) 0.0173(8) 0.0010(6) 0.0081(7) -0.0004(6)
C2 0.0165(9) 0.0100(7) 0.0172(8) -0.0010(6) 0.0055(7) 0.0002(6)
C3 0.0238(10) 0.0131(8) 0.0146(8) -0.0004(7) 0.0057(7) -0.0005(6)
C4 0.0215(10) 0.0130(8) 0.0184(9) -0.0021(7) 0.0057(7) -0.0016(7)
C5 0.0184(9) 0.0145(8) 0.0177(8) -0.0007(7) 0.0040(7) 0.0029(7)
C6 0.0183(9) 0.0154(8) 0.0149(8) -0.0012(7) 0.0056(7) 0.0000(6)
C7 0.0163(9) 0.0124(8) 0.0189(9) 0.0005(6) 0.0032(7) -0.0007(6)
C8 0.0143(9) 0.0125(8) 0.0182(8) -0.0004(6) 0.0056(7) -0.0007(6)
C9 0.0177(9) 0.0140(8) 0.0161(8) 0.0003(7) 0.0058(7) 0.0005(6)
C10 0.0172(9) 0.0154(8) 0.0185(8) -0.0001(7) 0.0031(7) -0.0037(7)
C11 0.0198(10) 0.0182(9) 0.0198(9) -0.0011(7) 0.0029(7) 0.0051(7)
C12 0.0181(9) 0.0180(9) 0.0154(8) -0.0013(7) 0.0046(7) -0.0010(7)
C13 0.0206(10) 0.0130(8) 0.0174(8) 0.0007(7) 0.0065(7) -0.0012(6)
C14 0.0190(9) 0.0115(8) 0.0164(8) 0.0005(6) 0.0062(7) -0.0009(6)
C15 0.0192(9) 0.0123(8) 0.0160(8) 0.0005(7) 0.0047(7) -0.0003(6)
C16 0.0177(9) 0.0142(8) 0.0182(9) 0.0007(7) 0.0048(7) -0.0017(7)
C17 0.0346(12) 0.0186(9) 0.0211(9) 0.0004(8) 0.0131(8) 0.0040(7)
C18 0.0357(12) 0.0163(9) 0.0168(9) 0.0003(8) 0.0118(8) -0.0003(7)

loop_
_atom_type_symbol
_atom_type_description
_atom_type_scat_dispersion_real
_atom_type_scat_dispersion_imag
_atom_type_scat_source
C C 0.0033 0.0016 'International Tables Vol C Tables 4.2.6.8 and 6.1.1.4'
H H 0.0000 0.0000 'International Tables Vol C Tables 4.2.6.8 and 6.1.1.4'
N N 0.0061 0.0033 'International Tables Vol C Tables 4.2.6.8 and 6.1.1.4'
O O 0.0106 0.0060 'International Tables Vol C Tables 4.2.6.8 and 6.1.1.4'
S S 0.1246 0.1234 'International Tables Vol C Tables 4.2.6.8 and 6.1.1.4'

loop_
_geom_angle_atom_site_label_1
_geom_angle_atom_site_label_2
_geom_angle_atom_site_label_3
_geom_angle
O8 S1 O9 113.83(8)
O8 S1 O7 113.38(8)
O9 S1 O7 111.41(8)
O8 S1 O10 102.95(8)
O9 S1 O10 108.04(8)
O7 S1 O10 106.45(8)
O12 S2 O13 111.23(8)
O12 S2 O14 111.39(8)
O13 S2 O14 109.36(8)
O12 S2 O11 108.49(7)
O13 S2 O11 108.21(8)
O14 S2 O11 108.05(8)
C1 O2 H2 110.9(16)
C7 O4 H4 111.0(16)
C13 O6 H6 109.1(15)
S1 O10 H10 111.6(15)
H1O O15 H2O 98(2)
C4 N1 C5 122.79(15)
C4 N1 H1N 119.9(13)
C5 N1 H1N 117.3(13)
C10 N2 C11 123.04(16)
C10 N2 H2N 116.3(15)
C11 N2 H2N 120.7(15)
C17 N3 C16 123.05(16)
C17 N3 H3N 117.4(14)
C16 N3 H3N 119.5(14)
O1 C1 O2 124.59(16)
O1 C1 C2 121.23(16)
O2 C1 C2 114.17(15)
C3 C2 C6 120.28(16)
C3 C2 C1 121.84(16)
C6 C2 C1 117.86(16)
C4 C3 C2 118.61(17)
C4 C3 H3 120.7
C2 C3 H3 120.7
N1 C4 C3 119.93(17)
N1 C4 H4A 120.0
C3 C4 H4A 120.0
N1 C5 C6 119.81(17)
N1 C5 H5 120.1
C6 C5 H5 120.1
C5 C6 C2 118.57(17)
C5 C6 H6A 120.7
C2 C6 H6A 120.7
O3 C7 O4 125.91(17)
O3 C7 C8 121.84(17)
O4 C7 C8 112.25(15)
C9 C8 C12 120.02(16)
C9 C8 C7 120.85(16)
C12 C8 C7 119.13(16)
C10 C9 C8 119.06(17)
C10 C9 H9 120.5
C8 C9 H9 120.5
N2 C10 C9 119.49(17)
N2 C10 H10A 120.3
C9 C10 H10A 120.3
N2 C11 C12 119.57(17)
N2 C11 H11 120.2
C12 C11 H11 120.2
C11 C12 C8 118.82(17)
C11 C12 H12 120.6
C8 C12 H12 120.6
O5 C13 O6 124.80(17)
O5 C13 C14 121.98(17)
O6 C13 C14 113.22(15)
C18 C14 C15 120.24(16)
C18 C14 C13 118.05(16)
C15 C14 C13 121.71(16)
C16 C15 C14 119.19(17)
C16 C15 H15 120.4
C14 C15 H15 120.4
N3 C16 C15 119.24(17)
N3 C16 H16 120.4
C15 C16 H16 120.4
N3 C17 C18 119.91(18)
N3 C17 H17 120.0
C18 C17 H17 120.0
C17 C18 C14 118.36(18)
C17 C18 H18 120.8
C14 C18 H18 120.8

loop_
_geom_bond_atom_site_label_1
_geom_bond_atom_site_label_2
_geom_bond_distance
S1 O8 1.4538(13)
S1 O9 1.4563(14)
S1 O7 1.4637(13)
S1 O10 1.5460(13)
S2 O12 1.4699(13)
S2 O13 1.4726(14)
S2 O14 1.4740(14)
S2 O11 1.4977(13)
O1 C1 1.211(2)
O2 C1 1.318(2)
O2 H2 0.857(16)
O3 C7 1.209(2)
O4 C7 1.311(2)
O4 H4 0.878(16)
O5 C13 1.210(2)
O6 C13 1.320(2)
O6 H6 0.855(16)
O10 H10 0.867(16)
O15 H1O 0.864(16)
O15 H2O 0.876(17)
N1 C4 1.338(2)
N1 C5 1.341(2)
N1 H1N 0.940(15)
N2 C10 1.344(2)
N2 C11 1.345(2)
N2 H2N 0.888(16)
N3 C17 1.340(3)
N3 C16 1.340(2)
N3 H3N 0.911(16)
C1 C2 1.501(2)
C2 C3 1.391(2)
C2 C6 1.392(2)
C3 C4 1.380(2)
C3 H3 0.9500
C4 H4A 0.9500
C5 C6 1.382(2)
C5 H5 0.9500
C6 H6A 0.9500
C7 C8 1.509(2)
C8 C9 1.391(2)
C8 C12 1.396(2)
C9 C10 1.378(2)
C9 H9 0.9500
C10 H10A 0.9500
C11 C12 1.378(3)
C11 H11 0.9500
C12 H12 0.9500
C13 C14 1.502(2)
C14 C18 1.388(3)
C14 C15 1.389(2)
C15 C16 1.375(2)
C15 H15 0.9500
C16 H16 0.9500
C17 C18 1.380(3)
C17 H17 0.9500
C18 H18 0.9500

loop_
_geom_hbond_atom_site_label_D
_geom_hbond_atom_site_label_H
_geom_hbond_atom_site_label_A
_geom_hbond_site_symmetry_A
_geom_hbond_distance_DH
_geom_hbond_distance_HA
_geom_hbond_distance_DA
_geom_hbond_angle_DHA
O2 H2 O12 . 0.857(16) 1.712(16) 2.5675(18) 175(2)
O4 H4 O15 . 0.878(16) 1.650(17) 2.5160(19) 168(2)
O6 H6 O7 . 0.855(16) 1.734(16) 2.5728(18) 167(2)
O10 H10 O11 7_566 0.867(16) 1.613(16) 2.4752(19) 173(2)
O15 H1O O9 . 0.864(16) 1.929(18) 2.758(2) 160(2)
O15 H2O O14 . 0.876(17) 1.828(18) 2.658(2) 157(2)
N1 H1N O13 1_545 0.940(15) 1.720(16) 2.6574(19) 174(2)
N2 H2N O9 1_545 0.888(16) 2.60(2) 3.128(2) 119.3(17)
N2 H2N O14 1_545 0.888(16) 2.051(18) 2.846(2) 148(2)
N3 H3N O8 1_545 0.911(16) 1.927(16) 2.830(2) 171(2)
N3 H3N O10 1_545 0.911(16) 2.39(2) 2.954(2) 120.4(17)
C17 H17 O1 4_546 0.95 2.16 3.031(2) 151.5

_cod_database_fobs_code 2020764
